data_2011290
loop_
_publ_author_name
'Suresh, Cheravakkattu G.'
'Ravindran, Bindu'
'Rao, K. Narasimha'
'Pathak, Tanmaya'

_publ_section_title
;Comparison of the two anomers of methyl
 2-(<i>N</i>-benzylamino)-2,3-dideoxy-4,6-<i>O</i>-phenylmethylene-3-<i>C</i>-phenylsulfonyl-<small>D</small>-glucopyranoside
;
_journal_issue 8
_journal_name_full 'Acta Crystallographica Section C'
_journal_page_first 1030
_journal_page_last 1032
_journal_paper_doi 10.1107/S0108270100007344
_journal_volume 56
_journal_year 2000
_chemical_formula_moiety 'C27 H29 N O6 S'
_chemical_formula_sum 'C27 H29 N O6 S'
_chemical_formula_weight 495.57
_chemical_name_systematic
;
  Methyl 2-N-Benzylamino -2,3-dideoxy -4,6-O-(phenyl methylene)-
  3-C-phenylsulfonyl b\-D-glucopyranoside
;
_space_group_IT_number 1
_symmetry_cell_setting triclinic
_symmetry_space_group_name_Hall 'P 1'
_symmetry_space_group_name_H-M 'P 1'
_audit_creation_method SHELXL
_cell_angle_alpha 100.84(2)
_cell_angle_beta 98.61(2)
_cell_angle_gamma 89.430(10)
_cell_formula_units_Z 1
_cell_length_a 8.3190(10)
_cell_length_b 13.197(2)
_cell_length_c 5.750(2)
_cell_measurement_reflns_used 18
_cell_measurement_temperature 293(2)
_cell_measurement_theta_max 46.0
_cell_measurement_theta_min 29.5
_cell_volume 612.9(2)
_computing_cell_refinement 'Molecular Diffractometer Control Software'
_computing_data_collection
;
Molecular Diffractometer Control Software
 (Molecular Structure Corporation, 1991)
;
_computing_data_reduction 'Molecular Diffractometer Control Software'
_computing_molecular_graphics 'ORTEPII (Johnson, 1976) and PLUTO (Motherwell \& Clegg, 1978)'
_computing_structure_refinement 'SHELXL93 (Sheldrick, 1993)'
_computing_structure_solution 'SHELXS86 (Sheldrick, 1990)'
_diffrn_ambient_temperature 293(2)
_diffrn_measurement_device AFC7S
_diffrn_measurement_method \w--2\q
_diffrn_radiation_monochromator graphite
_diffrn_radiation_source 'fine-focus sealed tube'
_diffrn_radiation_type 'Cu K\a'
_diffrn_radiation_wavelength 1.54180
_diffrn_reflns_av_R_equivalents .0517
_diffrn_reflns_av_sigmaI/netI .0081
_diffrn_reflns_limit_h_max 10
_diffrn_reflns_limit_h_min 0
_diffrn_reflns_limit_k_max 16
_diffrn_reflns_limit_k_min -16
_diffrn_reflns_limit_l_max 6
_diffrn_reflns_limit_l_min -6
_diffrn_reflns_number 2739
_diffrn_reflns_theta_max 70.09
_diffrn_reflns_theta_min 3.41
_diffrn_standards_decay_% .2
_diffrn_standards_interval_count 150
_diffrn_standards_number 3
_exptl_absorpt_coefficient_mu 1.536
_exptl_absorpt_correction_T_max .7223
_exptl_absorpt_correction_T_min .7090
_exptl_absorpt_correction_type sphere
_exptl_absorpt_process_details
;
Weber(1969)
;
_exptl_crystal_colour colourless
_exptl_crystal_density_diffrn 1.343
_exptl_crystal_density_meas ?
_exptl_crystal_description 'irregular flakes'
_exptl_crystal_F_000 262
_exptl_crystal_size_max .40
_exptl_crystal_size_mid .14
_exptl_crystal_size_min .06
_refine_diff_density_max .204
_refine_diff_density_min -.306
_refine_ls_abs_structure_details 'Flack (1983)'
_refine_ls_abs_structure_Flack .00(4)
_refine_ls_extinction_coef .100(10)
_refine_ls_extinction_method 'SHELXL93 (Sheldrick, 1993)'
_refine_ls_goodness_of_fit_all 1.104
_refine_ls_goodness_of_fit_ref 1.106
_refine_ls_hydrogen_treatment constr
_refine_ls_matrix_type full
_refine_ls_number_parameters 318
_refine_ls_number_reflns 2425
_refine_ls_number_restraints 3
_refine_ls_restrained_S_all 1.103
_refine_ls_restrained_S_obs 1.105
_refine_ls_R_factor_all .0696
_refine_ls_R_factor_gt .0694
_refine_ls_shift/esd_mean .001
_refine_ls_shift/su_max -.005
_refine_ls_structure_factor_coef Fsqd
_refine_ls_weighting_details 'w  = 1/[s^2^(Fo^2^)+(0.1392P)^2^+0.4772P] where P=(Fo^2^+2Fc^2^)/3'
_refine_ls_weighting_scheme calc
_refine_ls_wR_factor_all .2029
_refine_ls_wR_factor_ref .2025
_reflns_number_gt 2407
_reflns_number_total 2425
_reflns_threshold_expression I>2\s(I)
_cod_data_source_file vj1104.cif
_cod_data_source_block Ib
_cod_depositor_comments
;
The following automatic conversions were performed:
'_symmetry_cell_setting' value 'Triclinic' changed to 'triclinic'
according to '/home/saulius/struct/CIF-dictionaries/cif_core.dic'
dictionary named 'cif_core.dic' version 2.4.1 from 2010-06-29.

Automatic conversion script
Id: cif_fix_enum 1527 2010-12-29 10:47:43Z saulius 

The following automatic conversions were performed:

'_symmetry_cell_setting' value 'Triclinic' changed to 'triclinic'
according to /home/saulius/struct/CIF-dictionaries/cif_core.dic
dictionary named 'cif_core.dic' version 2.4.1 from 2010-06-29.

Automatic conversion script
Id: cif_fix_values 1715 2011-07-08 13:25:40Z adriana 

The following automatic conversions were performed:

'_exptl_crystal_density_meas' value 'not measured' was changed to '?'
- the value is perceived as not measured.

Automatic conversion script
Id: cif_fix_values 3008 2015-01-20 13:52:24Z robertas 

The following automatic conversions were performed:

'_refine_ls_weighting_scheme' value 'calc w =
1/[s^2^(Fo^2^)+(0.1392P)^2^+0.4772P] where P=(Fo^2^+2Fc^2^)/3' was
changed to 'calc'. New tag '_refine_ls_weighting_details' was
created. The value of the new tag was set to 'w =
1/[s^2^(Fo^2^)+(0.1392P)^2^+0.4772P] where P=(Fo^2^+2Fc^2^)/3'.

Automatic conversion script
Id: cif_fix_values 3143 2015-03-26 13:38:13Z robertas 
;
_cod_database_code 2011290

loop_
_symmetry_equiv_pos_as_xyz
'x, y, z'

loop_
_atom_site_aniso_label
_atom_site_aniso_U_11
_atom_site_aniso_U_22
_atom_site_aniso_U_33
_atom_site_aniso_U_12
_atom_site_aniso_U_13
_atom_site_aniso_U_23
S1 .0471(8) .0462(7) .0341(7) -.0098(5) .0012(5) .0045(5)
O2 .045(2) .063(3) .067(3) -.020(2) -.002(2) .014(2)
O3 .083(3) .071(3) .021(2) .000(2) .019(2) .004(2)
O5 .056(3) .044(2) .044(2) .000(2) .003(2) .004(2)
C1 .058(3) .041(3) .031(3) -.007(2) .013(2) .005(2)
O1 .054(2) .059(2) .034(2) .008(2) .012(2) .010(2)
C7 .073(5) .084(5) .059(4) .032(4) .035(4) .030(4)
C2 .051(3) .043(3) .037(3) -.013(2) .012(2) .001(2)
C3 .053(3) .037(3) .040(3) -.015(2) .017(2) -.003(2)
C4 .045(3) .037(3) .035(3) -.004(2) .002(2) .006(2)
O4 .041(2) .038(2) .049(2) -.010(2) .001(2) .000(2)
C8 .039(3) .047(3) .057(4) -.008(2) .001(3) .006(3)
O6 .049(3) .053(3) .073(3) -.003(2) -.012(2) -.001(2)
C6 .043(4) .055(4) .068(4) .002(3) -.011(3) .000(3)
C5 .050(3) .039(3) .036(3) -.001(2) .004(2) .003(2)
C9 .043(3) .045(3) .061(4) -.013(2) .008(3) .008(3)
C10 .079(6) .061(4) .068(5) -.015(4) -.002(4) -.002(4)
C11 .091(7) .074(5) .070(5) -.016(5) .009(5) -.011(4)
C12 .079(6) .054(4) .101(7) -.019(4) .025(5) -.015(4)
C13 .072(5) .053(4) .104(7) .002(4) .017(5) .011(4)
C14 .068(5) .057(4) .073(5) -.003(3) .002(4) .007(4)
C15 .049(3) .046(3) .037(3) -.001(2) .003(2) .012(2)
C16 .052(4) .063(4) .043(3) -.001(3) .006(3) .011(3)
C17 .078(5) .058(4) .062(4) .008(4) .004(4) .001(3)
C18 .087(6) .048(4) .075(6) .003(4) -.011(5) .006(3)
C19 .096(6) .053(4) .074(5) -.011(4) -.002(5) .031(4)
C20 .068(4) .054(4) .054(4) -.008(3) .009(3) .018(3)
N1 .057(3) .047(3) .041(3) -.011(2) .009(2) .016(2)
C21 .056(4) .051(3) .066(4) -.006(3) .013(3) .017(3)
C22 .054(4) .040(3) .049(3) -.006(3) .015(3) .006(2)
C23 .057(4) .051(3) .057(4) -.011(3) .007(3) .014(3)
C24 .082(6) .062(4) .072(5) -.006(4) .014(4) .026(4)
C25 .090(6) .047(3) .074(5) -.005(3) .037(4) .023(3)
C26 .065(5) .056(4) .086(6) -.018(4) .029(4) .001(4)
C27 .049(4) .066(4) .067(4) -.008(3) .013(3) .017(3)

loop_
_atom_site_label
_atom_site_fract_x
_atom_site_fract_y
_atom_site_fract_z
_atom_site_U_iso_or_equiv
_atom_site_thermal_displace_type
_atom_site_calc_flag
_atom_site_refinement_flags
_atom_site_occupancy
_atom_site_disorder_group
_atom_site_type_symbol
S1 1.19100(14) .78316(11) 1.1315(2) .0433(4) Uani d . 1 . S
O2 1.3471(6) .8294(4) 1.1300(10) .0590(13) Uani d . 1 . O
O3 1.1226(7) .8027(4) 1.3479(7) .0577(12) Uani d . 1 . O
O5 .7504(6) .9418(3) .8197(8) .0488(10) Uani d . 1 . O
C1 .8750(8) .9817(4) 1.0096(10) .0427(13) Uani d . 1 . C
H1 .8746(8) 1.0570(4) 1.0257(10) .051 Uiso calc R 1 . H
O1 .8472(6) .9600(4) 1.2263(8) .0482(10) Uani d . 1 . O
C7 .7002(11) 1.0069(7) 1.2944(15) .068(2) Uani d . 1 . C
H7A .7080 1.0200 1.4657 .102 Uiso calc R 1 . H
H7B .6093 .9613 1.2250 .102 Uiso calc R 1 . H
H7C .6852 1.0708 1.2378 .102 Uiso calc R 1 . H
C2 1.0451(8) .9462(5) .9601(11) .0438(13) Uani d . 1 . C
H2 1.1206 .9705 1.1078 .053 Uiso calc R 1 . H
C3 1.0548(8) .8251(4) .9046(11) .0437(13) Uani d . 1 . C
H3 1.1018 .8065 .7561 .052 Uiso calc R 1 . H
C4 .8845(7) .7772(4) .8548(10) .0392(12) Uani d . 1 . C
H4 .8442 .7745 1.0052 .047 Uiso calc R 1 . H
O4 .8888(5) .6748(3) .7131(7) .0442(10) Uani d . 1 . O
C8 .7299(8) .6266(5) .6607(13) .0491(14) Uani d . 1 . C
H8 .6904 .6204 .8097 .059 Uiso calc R 1 . H
O6 .6191(6) .6826(4) .5259(10) .0621(13) Uani d . 1 . O
C6 .6033(9) .7863(6) .6477(15) .059(2) Uani d . 1 . C
H6A .5594 .7865 .7948 .071 Uiso calc R 1 . H
H6B .5300 .8235 .5475 .071 Uiso calc R 1 . H
C5 .7700(8) .8374(5) .7031(10) .0425(13) Uani d . 1 . C
H5 .8116 .8378 .5525 .051 Uiso calc R 1 . H
C9 .7491(8) .5210(5) .5138(13) .0495(14) Uani d . 1 . C
C10 .6689(12) .4939(7) .2817(17) .073(2) Uani d . 1 . C
H10 .5997 .5400 .2147 .087 Uiso calc R 1 . H
C11 .6931(14) .3969(8) .1500(18) .082(3) Uani d . 1 . C
H11 .6411 .3781 -.0070 .098 Uiso calc R 1 . H
C12 .7932(12) .3290(7) .251(2) .080(3) Uani d . 1 . C
H12 .8074 .2639 .1615 .096 Uiso calc R 1 . H
C13 .8726(12) .3550(7) .479(2) .076(2) Uani d . 1 . C
H13 .9420 .3087 .5452 .092 Uiso calc R 1 . H
C14 .8481(11) .4522(6) .6125(16) .067(2) Uani d . 1 . C
H14 .8996 .4703 .7700 .081 Uiso calc R 1 . H
C15 1.2099(8) .6485(5) 1.0514(10) .0437(13) Uani d . 1 . C
C16 1.2891(9) .6096(6) .8588(12) .0527(15) Uani d . 1 . C
H16 1.3271 .6534 .7689 .063 Uiso calc R 1 . H
C17 1.3107(12) .5018(6) .8022(15) .068(2) Uani d . 1 . C
H17 1.3640 .4737 .6745 .081 Uiso calc R 1 . H
C18 1.2531(13) .4396(6) .9359(16) .073(2) Uani d . 1 . C
H18 1.2672 .3687 .8978 .087 Uiso calc R 1 . H
C19 1.1754(13) .4789(6) 1.1240(16) .074(2) Uani d . 1 . C
H19 1.1391 .4350 1.2149 .088 Uiso calc R 1 . H
C20 1.1499(10) .5840(6) 1.1813(13) .058(2) Uani d . 1 . C
H20 1.0929 .6106 1.3059 .069 Uiso calc R 1 . H
N1 1.0916(7) .9987(4) .7789(9) .0470(12) Uani d . 1 . N
H1N1 1.0211 1.0180 .6713 .056 Uiso calc R 1 . H
C21 1.2637(9) 1.0162(6) .7914(15) .056(2) Uani d . 1 . C
H21A 1.3126 .9523 .7251 .068 Uiso calc R 1 . H
H21B 1.3121 1.0358 .9581 .068 Uiso calc R 1 . H
C22 1.3022(8) 1.0988(5) .6590(11) .0471(14) Uani d . 1 . C
C23 1.1897(9) 1.1349(5) .4954(13) .055(2) Uani d . 1 . C
H23 1.0826 1.1109 .4707 .066 Uiso calc R 1 . H
C24 1.2331(12) 1.2068(6) .3653(17) .070(2) Uani d . 1 . C
H24 1.1566 1.2289 .2510 .084 Uiso calc R 1 . H
C25 1.3930(12) 1.2455(6) .4087(16) .066(2) Uani d . 1 . C
H25 1.4238 1.2937 .3238 .079 Uiso calc R 1 . H
C26 1.5031(11) 1.2119(6) .5769(17) .069(2) Uani d . 1 . C
H26 1.6088 1.2388 .6092 .083 Uiso calc R 1 . H
C27 1.4603(9) 1.1387(6) .6995(15) .060(2) Uani d . 1 . C
H27 1.5380 1.1157 .8107 .072 Uiso calc R 1 . H

loop_
_atom_type_symbol
_atom_type_description
_atom_type_scat_dispersion_real
_atom_type_scat_dispersion_imag
_atom_type_scat_source
C C .0181 .0091 'International Tables Vol C Tables 4.2.6.8 and 6.1.1.4'
H H .0000 .0000 'International Tables Vol C Tables 4.2.6.8 and 6.1.1.4'
N N .0311 .0180 'International Tables Vol C Tables 4.2.6.8 and 6.1.1.4'
O O .0492 .0322 'International Tables Vol C Tables 4.2.6.8 and 6.1.1.4'
S S .3331 .5567 'International Tables Vol C Tables 4.2.6.8 and 6.1.1.4'

loop_
_geom_angle_atom_site_label_1
_geom_angle_atom_site_label_2
_geom_angle_atom_site_label_3
_geom_angle
_geom_angle_publ_flag
O3 S1 O2 118.4(3) ?
O3 S1 C15 107.2(3) ?
O2 S1 C15 107.4(3) ?
O3 S1 C3 108.8(3) ?
O2 S1 C3 106.4(3) ?
C15 S1 C3 108.3(3) ?
C1 O5 C5 115.6(4) yes
O1 C1 O5 112.4(5) yes
O1 C1 C2 110.1(5) yes
O5 C1 C2 113.0(5) yes
O1 C1 H1 107.0(3) ?
O5 C1 H1 107.0(3) ?
C2 C1 H1 107.0(3) ?
C1 O1 C7 111.0(5) yes
O1 C7 H7A 109.5(4) ?
O1 C7 H7B 109.5(5) ?
H7A C7 H7B 109.47(10) ?
O1 C7 H7C 109.5(4) ?
H7A C7 H7C 109.5 ?
H7B C7 H7C 109.47(8) ?
N1 C2 C1 108.5(5) yes
N1 C2 C3 115.6(5) yes
C1 C2 C3 111.5(5) yes
N1 C2 H2 106.9(3) ?
C1 C2 H2 106.9(3) ?
C3 C2 H2 106.9(3) ?
C4 C3 C2 110.1(5) yes
C4 C3 S1 116.0(4) yes
C2 C3 S1 109.8(4) yes
C4 C3 H3 106.8(3) ?
C2 C3 H3 106.8(3) ?
S1 C3 H3 106.8(2) ?
O4 C4 C5 105.8(4) yes
O4 C4 C3 109.0(5) yes
C5 C4 C3 110.4(5) yes
O4 C4 H4 110.5(3) ?
C5 C4 H4 110.5(3) ?
C3 C4 H4 110.5(3) ?
C8 O4 C4 110.9(4) ?
O6 C8 O4 111.2(5) ?
O6 C8 C9 109.0(5) ?
O4 C8 C9 106.2(5) ?
O6 C8 H8 110.1(4) ?
O4 C8 H8 110.1(3) ?
C9 C8 H8 110.1(4) ?
C8 O6 C6 112.2(5) ?
O6 C6 C5 108.1(6) ?
O6 C6 H6A 110.1(4) ?
C5 C6 H6A 110.1(4) ?
O6 C6 H6B 110.1(3) ?
C5 C6 H6B 110.1(4) ?
H6A C6 H6B 108.4 ?
O5 C5 C6 107.0(5) yes
O5 C5 C4 113.1(5) yes
C6 C5 C4 109.6(5) yes
O5 C5 H5 109.0(3) ?
C6 C5 H5 109.0(4) ?
C4 C5 H5 109.0(3) ?
C14 C9 C10 120.1(7) ?
C14 C9 C8 119.1(7) ?
C10 C9 C8 120.8(6) ?
C9 C10 C11 119.1(9) ?
C9 C10 H10 120.4(5) ?
C11 C10 H10 120.4(6) ?
C12 C11 C10 120.1(9) ?
C12 C11 H11 119.9(5) ?
C10 C11 H11 119.9(6) ?
C13 C12 C11 121.2(8) ?
C13 C12 H12 119.4(5) ?
C11 C12 H12 119.4(5) ?
C12 C13 C14 118.9(9) ?
C12 C13 H13 120.6(5) ?
C14 C13 H13 120.6(6) ?
C9 C14 C13 120.5(8) ?
C9 C14 H14 119.7(5) ?
C13 C14 H14 119.7(6) ?
C20 C15 C16 121.1(6) ?
C20 C15 S1 120.3(5) ?
C16 C15 S1 118.6(5) ?
C15 C16 C17 118.4(7) ?
C15 C16 H16 120.8(4) ?
C17 C16 H16 120.8(5) ?
C18 C17 C16 119.6(8) ?
C18 C17 H17 120.2(5) ?
C16 C17 H17 120.2(5) ?
C19 C18 C17 121.3(8) ?
C19 C18 H18 119.4(5) ?
C17 C18 H18 119.4(5) ?
C18 C19 C20 120.5(7) ?
C18 C19 H19 119.8(5) ?
C20 C19 H19 119.8(5) ?
C15 C20 C19 119.1(7) ?
C15 C20 H20 120.4(4) ?
C19 C20 H20 120.4(5) ?
C21 N1 C2 115.6(5) yes
C21 N1 H1N1 122.2(4) ?
C2 N1 H1N1 122.2(3) ?
N1 C21 C22 113.1(6) ?
N1 C21 H21A 109.0(4) ?
C22 C21 H21A 109.0(4) ?
N1 C21 H21B 109.0(4) ?
C22 C21 H21B 109.0(4) ?
H21A C21 H21B 107.8 ?
C23 C22 C27 118.3(6) ?
C23 C22 C21 123.1(6) ?
C27 C22 C21 118.6(7) ?
C22 C23 C24 121.2(7) ?
C22 C23 H23 119.4(4) ?
C24 C23 H23 119.4(5) ?
C23 C24 C25 119.3(8) ?
C23 C24 H24 120.4(5) ?
C25 C24 H24 120.4(5) ?
C26 C25 C24 119.3(7) ?
C26 C25 H25 120.4(4) ?
C24 C25 H25 120.4(5) ?
C25 C26 C27 121.0(8) ?
C25 C26 H26 119.5(5) ?
C27 C26 H26 119.5(5) ?
C26 C27 C22 120.8(8) ?
C26 C27 H27 119.6(5) ?
C22 C27 H27 119.6(4) ?

loop_
_geom_bond_atom_site_label_1
_geom_bond_atom_site_label_2
_geom_bond_site_symmetry_2
_geom_bond_distance
_geom_bond_publ_flag
S1 O3 . 1.424(4) ?
S1 O2 . 1.442(5) ?
S1 C15 . 1.761(6) ?
S1 C3 . 1.763(7) yes
O5 C1 . 1.414(7) yes
O5 C5 . 1.433(7) yes
C1 O1 . 1.382(7) yes
C1 C2 . 1.537(9) yes
C1 H1 . .98 ?
O1 C7 . 1.438(8) yes
C7 H7A . .96 ?
C7 H7B . .96 ?
C7 H7C . .96 ?
C2 N1 . 1.453(7) yes
C2 C3 . 1.574(8) yes
C2 H2 . .98 ?
C3 C4 . 1.522(8) yes
C3 H3 . .98 ?
C4 O4 . 1.444(7) ?
C4 C5 . 1.516(8) yes
C4 H4 . .98 ?
O4 C8 . 1.439(7) ?
C8 O6 . 1.408(8) ?
C8 C9 . 1.508(9) ?
C8 H8 . .98 ?
O6 C6 . 1.430(9) ?
C6 C5 . 1.511(9) ?
C6 H6A . .97 ?
C6 H6B . .97 ?
C5 H5 . .98 ?
C9 C14 . 1.365(11) ?
C9 C10 . 1.383(11) ?
C10 C11 . 1.389(13) ?
C10 H10 . .93 ?
C11 C12 . 1.37(2) ?
C11 H11 . .93 ?
C12 C13 . 1.36(2) ?
C12 H12 . .93 ?
C13 C14 . 1.396(12) ?
C13 H13 . .93 ?
C14 H14 . .93 ?
C15 C20 . 1.375(9) ?
C15 C16 . 1.386(9) ?
C16 C17 . 1.414(11) ?
C16 H16 . .93 ?
C17 C18 . 1.361(14) ?
C17 H17 . .93 ?
C18 C19 . 1.360(14) ?
C18 H18 . .93 ?
C19 C20 . 1.386(11) ?
C19 H19 . .93 ?
C20 H20 . .93 ?
N1 C21 . 1.442(9) yes
N1 H1N1 . .86 ?
C21 C22 . 1.504(9) ?
C21 H21A . .97 ?
C21 H21B . .97 ?
C22 C23 . 1.372(10) ?
C22 C27 . 1.392(10) ?
C23 C24 . 1.395(10) ?
C23 H23 . .93 ?
C24 C25 . 1.400(13) ?
C24 H24 . .93 ?
C25 C26 . 1.364(13) ?
C25 H25 . .93 ?
C26 C27 . 1.376(11) ?
C26 H26 . .93 ?
C27 H27 . .93 ?

loop_
_geom_torsion_atom_site_label_1
_geom_torsion_atom_site_label_2
_geom_torsion_atom_site_label_3
_geom_torsion_atom_site_label_4
_geom_torsion
_geom_torsion_publ_flag
C5 O5 C1 O1 -87.1(6) yes
C5 O5 C1 C2 38.3(7) yes
O5 C1 O1 C7 -62.2(7) yes
C2 C1 O1 C7 170.9(6) ?
O1 C1 C2 N1 -161.5(5) yes
O5 C1 C2 N1 71.9(6) ?
O1 C1 C2 C3 70.0(6) ?
O5 C1 C2 C3 -56.7(6) yes
N1 C2 C3 C4 -110.7(6) ?
C1 C2 C3 C4 14.0(6) yes
N1 C2 C3 S1 120.4(5) ?
C1 C2 C3 S1 -114.9(5) ?
O3 S1 C3 C4 -57.4(5) ?
O2 S1 C3 C4 174.0(4) ?
C15 S1 C3 C4 58.8(5) ?
O3 S1 C3 C2 68.2(4) ?
O2 S1 C3 C2 -60.5(5) ?
C15 S1 C3 C2 -175.7(4) ?
C2 C3 C4 O4 156.6(4) ?
S1 C3 C4 O4 -78.0(5) ?
C2 C3 C4 C5 40.9(6) yes
S1 C3 C4 C5 166.2(4) ?
C5 C4 O4 C8 -61.0(6) ?
C3 C4 O4 C8 -179.8(5) ?
C4 O4 C8 O6 61.6(7) ?
C4 O4 C8 C9 -179.9(5) ?
O4 C8 O6 C6 -59.1(8) ?
C9 C8 O6 C6 -175.9(6) ?
C8 O6 C6 C5 57.3(8) ?
C1 O5 C5 C6 141.3(5) yes
C1 O5 C5 C4 20.5(7) yes
O6 C6 C5 O5 178.6(5) yes
O6 C6 C5 C4 -58.4(7) yes
O4 C4 C5 O5 179.4(5) yes
C3 C4 C5 O5 -62.8(6) yes
O4 C4 C5 C6 60.1(6) yes
C3 C4 C5 C6 177.9(5) ?
O6 C8 C9 C14 -178.2(6) ?
O4 C8 C9 C14 61.9(8) ?
O6 C8 C9 C10 2.2(9) ?
O4 C8 C9 C10 -117.7(7) ?
C14 C9 C10 C11 -1.2(13) ?
C8 C9 C10 C11 178.3(8) ?
C9 C10 C11 C12 .9(15) ?
C10 C11 C12 C13 -.9(16) ?
C11 C12 C13 C14 1.1(15) ?
C10 C9 C14 C13 1.5(12) ?
C8 C9 C14 C13 -178.0(8) ?
C12 C13 C14 C9 -1.5(14) ?
O3 S1 C15 C20 5.2(7) ?
O2 S1 C15 C20 133.4(6) ?
C3 S1 C15 C20 -112.1(6) ?
O3 S1 C15 C16 -173.6(5) ?
O2 S1 C15 C16 -45.3(6) ?
C3 S1 C15 C16 69.2(5) ?
C20 C15 C16 C17 -1.6(10) ?
S1 C15 C16 C17 177.1(6) ?
C15 C16 C17 C18 .4(12) ?
C16 C17 C18 C19 -.3(13) ?
C17 C18 C19 C20 1.4(14) ?
C16 C15 C20 C19 2.7(11) ?
S1 C15 C20 C19 -175.9(6) ?
C18 C19 C20 C15 -2.6(13) ?
C1 C2 N1 C21 150.9(6) ?
C3 C2 N1 C21 -82.9(7) ?
C2 N1 C21 C22 -161.0(5) ?
N1 C21 C22 C23 -15.5(10) ?
N1 C21 C22 C27 166.2(6) ?
C27 C22 C23 C24 2.4(11) ?
C21 C22 C23 C24 -175.9(7) ?
C22 C23 C24 C25 -2.2(12) ?
C23 C24 C25 C26 .1(12) ?
C24 C25 C26 C27 1.7(12) ?
C25 C26 C27 C22 -1.5(12) ?
C23 C22 C27 C26 -.6(11) ?
C21 C22 C27 C26 177.8(7) ?

loop_
_cod_related_entry_id
_cod_related_entry_database
_cod_related_entry_code
1 ChemSpider 21182395
